data_4513121
loop_
_publ_author_name
'Hisamatsu, Shugo'
'Masu, Hyuma'
'Takahashi, Masahiro'
'Kishikawa, Keiki'
'Kohmoto, Shigeo'

_publ_section_title
;
 Pairwise Packing of Anthracene Fluorophore: Hydrogen-Bonding-Assisted
 Dimer Emission in Solid State
;
_journal_issue 5
_journal_name_full 'Crystal Growth &amp; Design'
_journal_page_first 2291
_journal_paper_doi 10.1021/acs.cgd.5b00081
_journal_volume 15
_journal_year 2015
_chemical_formula_sum 'C22 H23 N O4'
_chemical_formula_weight 365.41
_chemical_name_systematic
; 
 ? 
;
_space_group_IT_number 2
_symmetry_cell_setting triclinic
_symmetry_space_group_name_Hall '-P 1'
_symmetry_space_group_name_H-M 'P -1'
_atom_sites_solution_hydrogens geom
_atom_sites_solution_primary direct
_atom_sites_solution_secondary difmap
_audit_creation_method SHELXL-97
_cell_angle_alpha 78.222(2)
_cell_angle_beta 68.714(2)
_cell_angle_gamma 81.881(2)
_cell_formula_units_Z 2
_cell_length_a 9.9458(14)
_cell_length_b 10.0520(14)
_cell_length_c 10.5202(15)
_cell_measurement_reflns_used 2130
_cell_measurement_temperature 173
_cell_measurement_theta_max 27.45
_cell_measurement_theta_min 2.47
_cell_volume 956.8(2)
_computing_cell_refinement 'APEX2 (Bruker AXS, 2006)'
_computing_data_collection 'APEX2 (Bruker AXS, 2006)'
_computing_data_reduction 'SAINT (Bruker AXS, 2004)'
_computing_molecular_graphics 'XSHEL (Bruker AXS,2002)'
_computing_publication_material 'XCIF (Bruker AXS, 2001)'
_computing_structure_refinement 'SHELXL-97 (Sheldrick, 1997)'
_computing_structure_solution 'SHELXS-97 (Sheldrick, 1997)'
_diffrn_ambient_temperature 173
_diffrn_detector_area_resol_mean 8.333
_diffrn_measured_fraction_theta_full 0.979
_diffrn_measured_fraction_theta_max 0.923
_diffrn_measurement_device_type 'Bruker APEXII CCD area detector'
_diffrn_measurement_method 'phi and omega scans'
_diffrn_radiation_monochromator graphite
_diffrn_radiation_source 'fine-focus sealed tube'
_diffrn_radiation_type MoK\a
_diffrn_radiation_wavelength 0.71073
_diffrn_reflns_av_R_equivalents 0.0168
_diffrn_reflns_av_sigmaI/netI 0.0313
_diffrn_reflns_limit_h_max 11
_diffrn_reflns_limit_h_min -12
_diffrn_reflns_limit_k_max 12
_diffrn_reflns_limit_k_min -12
_diffrn_reflns_limit_l_max 6
_diffrn_reflns_limit_l_min -13
_diffrn_reflns_number 5338
_diffrn_reflns_theta_full 25.00
_diffrn_reflns_theta_max 27.61
_diffrn_reflns_theta_min 2.08
_exptl_absorpt_coefficient_mu 0.087
_exptl_absorpt_correction_T_max 0.9785
_exptl_absorpt_correction_T_min 0.9660
_exptl_absorpt_correction_type empirical
_exptl_absorpt_process_details
;
SADABS Sheldrick 1996
;
_exptl_crystal_colour yellow
_exptl_crystal_density_diffrn 1.268
_exptl_crystal_density_method 'not measured'
_exptl_crystal_description block
_exptl_crystal_F_000 388
_exptl_crystal_size_max 0.40
_exptl_crystal_size_mid 0.25
_exptl_crystal_size_min 0.25
_refine_diff_density_max 0.333
_refine_diff_density_min -0.332
_refine_diff_density_rms 0.099
_refine_ls_extinction_method none
_refine_ls_goodness_of_fit_ref 1.051
_refine_ls_hydrogen_treatment constr
_refine_ls_matrix_type full
_refine_ls_number_parameters 248
_refine_ls_number_reflns 4088
_refine_ls_number_restraints 0
_refine_ls_restrained_S_all 1.051
_refine_ls_R_factor_all 0.0557
_refine_ls_R_factor_gt 0.0450
_refine_ls_shift/su_max 0.001
_refine_ls_shift/su_mean 0.000
_refine_ls_structure_factor_coef Fsqd
_refine_ls_weighting_details 'calc w=1/[\s^2^(Fo^2^)+(0.0627P)^2^+0.2113P] where P=(Fo^2^+2Fc^2^)/3'
_refine_ls_weighting_scheme calc
_refine_ls_wR_factor_gt 0.1163
_refine_ls_wR_factor_ref 0.1252
_reflns_number_gt 3349
_reflns_number_total 4088
_reflns_threshold_expression >2sigma(I)
_cod_data_source_file cg5b00081_si_002.cif
_cod_data_source_block 3(a120202his1)
_cod_depositor_comments
;
The following automatic conversions were performed:

'_symmetry_cell_setting' value 'Triclinic' changed to 'triclinic'
according to
/usr/data/users/saulius/crontab/automatic-downloads/current/ACS/lib/dictionaries/cif_core.dic
dictionary named 'cif_core.dic' version 2.4.2 from 2011-04-26.

Automatic conversion script
Id: cif_fix_values 3271 2015-04-21 07:52:19Z andrius 
;
_cod_original_sg_symbol_H-M 'P-1   '
_cod_database_code 4513121

loop_
_symmetry_equiv_pos_as_xyz
'x, y, z'
'-x, -y, -z'

loop_
_atom_site_label
_atom_site_type_symbol
_atom_site_fract_x
_atom_site_fract_y
_atom_site_fract_z
_atom_site_U_iso_or_equiv
_atom_site_adp_type
_atom_site_occupancy
_atom_site_symmetry_multiplicity
_atom_site_calc_flag
_atom_site_refinement_flags
C7 C 0.34140(13) 0.44279(13) 0.67065(12) 0.0234(3) Uani 1 1 d .
C2 C 0.45928(13) 0.48955(13) 0.69374(12) 0.0242(3) Uani 1 1 d .
C9 C 0.25330(14) 0.67967(13) 0.61429(12) 0.0253(3) Uani 1 1 d .
C1 C 0.47314(13) 0.62992(13) 0.67497(13) 0.0250(3) Uani 1 1 d .
C8 C 0.24005(13) 0.53934(13) 0.63203(12) 0.0238(3) Uani 1 1 d .
C12 C 0.28307(17) 0.96079(15) 0.58389(16) 0.0368(3) Uani 1 1 d .
H12 H 0.2920 1.0556 0.5733 0.044 Uiso 1 1 calc R
C10 C 0.15058(15) 0.77997(15) 0.57675(14) 0.0326(3) Uani 1 1 d .
H10 H 0.0712 0.7518 0.5615 0.039 Uiso 1 1 calc R
C5 C 0.43224(16) 0.20933(14) 0.72585(15) 0.0327(3) Uani 1 1 d .
H5 H 0.4234 0.1143 0.7379 0.039 Uiso 1 1 calc R
C3 C 0.56194(14) 0.39115(14) 0.73248(14) 0.0295(3) Uani 1 1 d .
H3 H 0.6412 0.4210 0.7466 0.035 Uiso 1 1 calc R
C4 C 0.54815(16) 0.25564(15) 0.74951(15) 0.0337(3) Uani 1 1 d .
H4 H 0.6162 0.1916 0.7773 0.040 Uiso 1 1 calc R
C6 C 0.33412(14) 0.29920(13) 0.68628(13) 0.0278(3) Uani 1 1 d .
H6 H 0.2589 0.2660 0.6686 0.033 Uiso 1 1 calc R
C11 C 0.16565(17) 0.91512(15) 0.56275(17) 0.0387(3) Uani 1 1 d .
H11 H 0.0962 0.9801 0.5383 0.046 Uiso 1 1 calc R
C13 C 0.38306(15) 0.86909(14) 0.61931(14) 0.0314(3) Uani 1 1 d .
H13 H 0.4613 0.9008 0.6335 0.038 Uiso 1 1 calc R
C14 C 0.37256(14) 0.72595(13) 0.63561(13) 0.0256(3) Uani 1 1 d .
N1 N 0.12392(12) 0.49766(11) 0.60401(11) 0.0266(2) Uani 1 1 d .
H1 H 0.1241 0.5218 0.5187 0.032 Uiso 1 1 calc R
C15 C 0.59795(14) 0.67996(13) 0.69710(13) 0.0266(3) Uani 1 1 d .
O2 O 0.70386(11) 0.72207(12) 0.60647(11) 0.0409(3) Uani 1 1 d .
O1 O 0.57294(11) 0.67344(11) 0.83160(10) 0.0366(3) Uani 1 1 d .
C16 C 0.68161(18) 0.72672(16) 0.86674(17) 0.0404(4) Uani 1 1 d .
H16A H 0.7794 0.7006 0.8044 0.048 Uiso 1 1 calc R
H16B H 0.6746 0.6866 0.9629 0.048 Uiso 1 1 calc R
C17 C 0.6597(2) 0.87933(19) 0.8532(2) 0.0629(6) Uani 1 1 d .
H17A H 0.6764 0.9194 0.7561 0.094 Uiso 1 1 calc R
H17B H 0.7280 0.9128 0.8849 0.094 Uiso 1 1 calc R
H17C H 0.5605 0.9053 0.9097 0.094 Uiso 1 1 calc R
C18 C 0.01374(14) 0.42517(13) 0.69428(13) 0.0254(3) Uani 1 1 d .
O3 O -0.08479(10) 0.39734(10) 0.66251(10) 0.0347(2) Uani 1 1 d .
O4 O 0.02551(10) 0.38987(10) 0.81964(9) 0.0287(2) Uani 1 1 d .
C19 C -0.06742(15) 0.29068(15) 0.92800(14) 0.0314(3) Uani 1 1 d .
C22 C 0.00446(18) 0.26375(18) 1.03671(16) 0.0424(4) Uani 1 1 d .
H22A H 0.1033 0.2235 0.9978 0.064 Uiso 1 1 calc R
H22B H -0.0509 0.2006 1.1169 0.064 Uiso 1 1 calc R
H22C H 0.0074 0.3497 1.0655 0.064 Uiso 1 1 calc R
C21 C -0.21867(17) 0.3565(2) 0.98476(17) 0.0534(5) Uani 1 1 d .
H21A H -0.2148 0.4389 1.0192 0.080 Uiso 1 1 calc R
H21B H -0.2787 0.2925 1.0607 0.080 Uiso 1 1 calc R
H21C H -0.2607 0.3807 0.9113 0.080 Uiso 1 1 calc R
C20 C -0.0629(2) 0.16090(18) 0.87343(19) 0.0543(5) Uani 1 1 d .
H20A H -0.1127 0.1793 0.8059 0.081 Uiso 1 1 calc R
H20B H -0.1111 0.0909 0.9503 0.081 Uiso 1 1 calc R
H20C H 0.0380 0.1287 0.8288 0.081 Uiso 1 1 calc R

loop_
_atom_site_aniso_label
_atom_site_aniso_U_11
_atom_site_aniso_U_22
_atom_site_aniso_U_33
_atom_site_aniso_U_23
_atom_site_aniso_U_13
_atom_site_aniso_U_12
C7 0.0232(6) 0.0285(7) 0.0193(6) -0.0042(5) -0.0074(5) -0.0034(5)
C2 0.0234(6) 0.0294(7) 0.0202(6) -0.0039(5) -0.0081(5) -0.0026(5)
C9 0.0258(6) 0.0296(7) 0.0214(6) -0.0025(5) -0.0097(5) -0.0034(5)
C1 0.0239(6) 0.0295(7) 0.0225(6) -0.0034(5) -0.0084(5) -0.0052(5)
C8 0.0227(6) 0.0309(7) 0.0195(6) -0.0025(5) -0.0086(5) -0.0061(5)
C12 0.0410(8) 0.0258(7) 0.0462(8) -0.0027(6) -0.0194(7) -0.0027(6)
C10 0.0317(7) 0.0344(7) 0.0359(7) -0.0013(6) -0.0189(6) -0.0029(6)
C5 0.0387(8) 0.0253(7) 0.0360(7) -0.0059(5) -0.0154(6) -0.0010(6)
C3 0.0269(6) 0.0337(7) 0.0313(7) -0.0044(5) -0.0146(5) -0.0020(5)
C4 0.0343(7) 0.0322(7) 0.0370(7) -0.0038(6) -0.0183(6) 0.0036(6)
C6 0.0290(6) 0.0283(7) 0.0282(6) -0.0071(5) -0.0107(5) -0.0035(5)
C11 0.0409(8) 0.0307(8) 0.0485(9) -0.0006(6) -0.0256(7) 0.0033(6)
C13 0.0306(7) 0.0297(7) 0.0364(7) -0.0052(6) -0.0136(6) -0.0052(5)
C14 0.0258(6) 0.0282(7) 0.0236(6) -0.0029(5) -0.0093(5) -0.0041(5)
N1 0.0287(5) 0.0334(6) 0.0224(5) -0.0002(4) -0.0146(4) -0.0077(5)
C15 0.0257(6) 0.0254(6) 0.0306(7) -0.0040(5) -0.0129(5) -0.0008(5)
O2 0.0320(5) 0.0545(7) 0.0387(6) -0.0048(5) -0.0117(5) -0.0161(5)
O1 0.0347(5) 0.0495(6) 0.0328(5) -0.0076(4) -0.0173(4) -0.0098(5)
C16 0.0440(8) 0.0449(9) 0.0468(9) -0.0086(7) -0.0312(7) -0.0062(7)
C17 0.0861(15) 0.0462(10) 0.0863(15) -0.0197(10) -0.0624(13) 0.0006(10)
C18 0.0261(6) 0.0275(6) 0.0260(6) -0.0026(5) -0.0138(5) -0.0023(5)
O3 0.0311(5) 0.0471(6) 0.0318(5) 0.0025(4) -0.0189(4) -0.0131(4)
O4 0.0283(5) 0.0368(5) 0.0239(5) 0.0001(4) -0.0132(4) -0.0079(4)
C19 0.0296(7) 0.0376(8) 0.0268(7) 0.0030(5) -0.0116(5) -0.0085(6)
C22 0.0430(8) 0.0540(10) 0.0320(8) 0.0056(7) -0.0211(7) -0.0058(7)
C21 0.0312(8) 0.0852(14) 0.0350(8) 0.0039(8) -0.0101(7) -0.0001(8)
C20 0.0814(13) 0.0399(9) 0.0479(10) 0.0044(7) -0.0293(9) -0.0229(9)

loop_
_atom_type_symbol
_atom_type_description
_atom_type_scat_dispersion_real
_atom_type_scat_dispersion_imag
_atom_type_scat_source
C C 0.0033 0.0016 'International Tables Vol C Tables 4.2.6.8 and 6.1.1.4'
H H 0.0000 0.0000 'International Tables Vol C Tables 4.2.6.8 and 6.1.1.4'
N N 0.0061 0.0033 'International Tables Vol C Tables 4.2.6.8 and 6.1.1.4'
O O 0.0106 0.0060 'International Tables Vol C Tables 4.2.6.8 and 6.1.1.4'

loop_
_geom_angle_atom_site_label_1
_geom_angle_atom_site_label_2
_geom_angle_atom_site_label_3
_geom_angle
C8 C7 C6 123.03(11)
C8 C7 C2 119.08(11)
C6 C7 C2 117.88(11)
C1 C2 C3 121.47(12)
C1 C2 C7 119.69(11)
C3 C2 C7 118.82(12)
C8 C9 C10 122.29(12)
C8 C9 C14 119.49(11)
C10 C9 C14 118.21(12)
C14 C1 C2 121.12(11)
C14 C1 C15 118.83(11)
C2 C1 C15 120.04(11)
C9 C8 C7 121.22(11)
C9 C8 N1 117.74(11)
C7 C8 N1 120.99(11)
C13 C12 C11 120.08(13)
C13 C12 H12 120.0
C11 C12 H12 120.0
C11 C10 C9 120.63(13)
C11 C10 H10 119.7
C9 C10 H10 119.7
C6 C5 C4 120.69(13)
C6 C5 H5 119.7
C4 C5 H5 119.7
C4 C3 C2 121.05(12)
C4 C3 H3 119.5
C2 C3 H3 119.5
C3 C4 C5 120.16(13)
C3 C4 H4 119.9
C5 C4 H4 119.9
C5 C6 C7 121.35(12)
C5 C6 H6 119.3
C7 C6 H6 119.3
C10 C11 C12 121.18(13)
C10 C11 H11 119.4
C12 C11 H11 119.4
C12 C13 C14 121.14(13)
C12 C13 H13 119.4
C14 C13 H13 119.4
C1 C14 C13 121.85(12)
C1 C14 C9 119.38(12)
C13 C14 C9 118.75(12)
C18 N1 C8 126.97(10)
C18 N1 H1 116.5
C8 N1 H1 116.5
O2 C15 O1 124.41(12)
O2 C15 C1 124.73(12)
O1 C15 C1 110.85(11)
C15 O1 C16 116.30(11)
O1 C16 C17 110.46(13)
O1 C16 H16A 109.6
C17 C16 H16A 109.6
O1 C16 H16B 109.6
C17 C16 H16B 109.6
H16A C16 H16B 108.1
C16 C17 H17A 109.5
C16 C17 H17B 109.5
H17A C17 H17B 109.5
C16 C17 H17C 109.5
H17A C17 H17C 109.5
H17B C17 H17C 109.5
O3 C18 O4 125.24(12)
O3 C18 N1 122.75(11)
O4 C18 N1 112.01(11)
C18 O4 C19 121.58(10)
O4 C19 C21 109.55(12)
O4 C19 C20 110.74(12)
C21 C19 C20 113.22(15)
O4 C19 C22 101.95(11)
C21 C19 C22 110.28(13)
C20 C19 C22 110.53(13)
C19 C22 H22A 109.5
C19 C22 H22B 109.5
H22A C22 H22B 109.5
C19 C22 H22C 109.5
H22A C22 H22C 109.5
H22B C22 H22C 109.5
C19 C21 H21A 109.5
C19 C21 H21B 109.5
H21A C21 H21B 109.5
C19 C21 H21C 109.5
H21A C21 H21C 109.5
H21B C21 H21C 109.5
C19 C20 H20A 109.5
C19 C20 H20B 109.5
H20A C20 H20B 109.5
C19 C20 H20C 109.5
H20A C20 H20C 109.5
H20B C20 H20C 109.5

loop_
_geom_bond_atom_site_label_1
_geom_bond_atom_site_label_2
_geom_bond_distance
C7 C8 1.4082(18)
C7 C6 1.4281(18)
C7 C2 1.4365(17)
C2 C1 1.4037(18)
C2 C3 1.4281(18)
C9 C8 1.4032(18)
C9 C10 1.4338(19)
C9 C14 1.4371(17)
C1 C14 1.4032(18)
C1 C15 1.5107(17)
C8 N1 1.4251(15)
C12 C13 1.359(2)
C12 C11 1.416(2)
C12 H12 0.9500
C10 C11 1.360(2)
C10 H10 0.9500
C5 C6 1.3543(19)
C5 C4 1.420(2)
C5 H5 0.9500
C3 C4 1.357(2)
C3 H3 0.9500
C4 H4 0.9500
C6 H6 0.9500
C11 H11 0.9500
C13 C14 1.4280(19)
C13 H13 0.9500
N1 C18 1.3495(16)
N1 H1 0.8800
C15 O2 1.1957(16)
C15 O1 1.3340(16)
O1 C16 1.4581(16)
C16 C17 1.503(2)
C16 H16A 0.9900
C16 H16B 0.9900
C17 H17A 0.9800
C17 H17B 0.9800
C17 H17C 0.9800
C18 O3 1.2263(15)
C18 O4 1.3373(15)
O4 C19 1.4762(16)
C19 C21 1.512(2)
C19 C20 1.518(2)
C19 C22 1.5182(19)
C22 H22A 0.9800
C22 H22B 0.9800
C22 H22C 0.9800
C21 H21A 0.9800
C21 H21B 0.9800
C21 H21C 0.9800
C20 H20A 0.9800
C20 H20B 0.9800
C20 H20C 0.9800
